data_9000350
loop_
_publ_author_name
'Cameron, M.'
'Sueno, S.'
'Prewitt, C. T.'
'Papike, J. J.'

_publ_section_title
;High-temperature crystal chemistry of acmite, diopside, hedenbergite,
 jadeite, spodumene, and ureyite T = 24 C pyroxene
;
_journal_name_full 'American Mineralogist'
_journal_page_first 594
_journal_page_last 618
_journal_volume 58
_journal_year 1973
_chemical_formula_sum 'Cr Na O6 Si2'
_chemical_name_mineral Kosmochlor
_space_group_crystal_system monoclinic
_space_group_IT_number 15
_space_group_name_Hall '-C 2yc'
_space_group_name_H-M_alt 'C 1 2/c 1'
_symmetry_space_group_name_H-M 'C 1 2/c 1'
_cell_angle_alpha 90
_cell_angle_beta 107.37
_cell_angle_gamma 90
_cell_formula_units_Z 4
_cell_length_a 9.579
_cell_length_b 8.722
_cell_length_c 5.267
_cell_volume 419.980
_database_code_amcsd 0000359
_diffrn_ambient_temperature 297.15
_exptl_crystal_density_diffrn 3.593
_cod_original_formula_sum 'Si2 Cr Na O6'
_cod_database_code 9000350

loop_
_space_group_symop_id
_space_group_symop_operation_xyz
1 x,y,z
2 1/2+x,1/2+y,z
3 x,-y,1/2+z
4 1/2+x,1/2-y,1/2+z
5 -x,y,1/2-z
6 1/2-x,1/2+y,1/2-z
7 -x,-y,-z
8 1/2-x,1/2-y,-z

loop_
_atom_site_aniso_label
_atom_site_aniso_U_11
_atom_site_aniso_U_22
_atom_site_aniso_U_33
_atom_site_aniso_U_12
_atom_site_aniso_U_13
_atom_site_aniso_U_23
Si 0.00601 0.00505 0.00188 -0.00040 0.00047 -0.00036
Cr1 0.00707 0.00563 0.00293 0.00000 0.00100 0.00000
Na2 0.01482 0.00640 0.00440 0.00000 -0.00277 0.00000
O1 0.00661 0.00682 0.00238 -0.00053 0.00068 0.00089
O2 0.00936 0.00586 0.00483 -0.00259 0.00095 -0.00084
O3 0.00745 0.00925 0.00311 -0.00004 0.00081 -0.00258

loop_
_atom_site_label
_atom_site_fract_x
_atom_site_fract_y
_atom_site_fract_z
Si 0.29210 0.09180 0.23330
Cr1 0.00000 0.90760 0.25000
Na2 0.00000 0.30080 0.25000
O1 0.11400 0.07910 0.13740
O2 0.35990 0.25830 0.30370
O3 0.35310 0.01050 0.00660

loop_
_cod_related_entry_id
_cod_related_entry_database
_cod_related_entry_code
1 AMCSD 0000359
